data_7057411
loop_
_publ_author_name
'Lobana, Tarlok S.'
'Aulakh, Jaspreet K.'
'Sood, Heena'
'Arora, Daljit S.'
'Garcia-Santos, Isabel'
'Kaur, Manpreet'
'Duff, Courtney E.'
'Jasinski, Jerry P.'

_publ_section_title
;
 Synthesis, structures and antimicrobial activity of copper derivatives of
 N-substituted imidazolidine-2-thiones: unusual bio-activity against
 Staphylococcus epidermidis and Enterococcus faecalis
;
_journal_issue 12
_journal_name_full 'New Journal of Chemistry'
_journal_page_first 9886
_journal_paper_doi 10.1039/C8NJ00206A
_journal_volume 42
_journal_year 2018
_chemical_formula_moiety 'C54 H50 Br2 Cu2 N4 P2 S2'
_chemical_formula_sum 'C54 H50 Br2 Cu2 N4 P2 S2'
_chemical_formula_weight 1167.94
_space_group_crystal_system monoclinic
_space_group_IT_number 14
_space_group_name_Hall '-P 2ybc'
_space_group_name_H-M_alt 'P 1 21/c 1'
_symmetry_space_group_name_Hall '-P 2ybc'
_symmetry_space_group_name_H-M 'P 1 21/c 1'
_atom_sites_solution_hydrogens geom
_atom_sites_solution_primary direct
_audit_creation_date 2015-07-16
_audit_creation_method
;
Olex2 1.2
(compiled 2015.01.26 svn.r3150 for OlexSys, GUI svn.r4998)
;
_audit_update_record
;
2018-01-05 deposited with the CCDC.
2018-04-17 downloaded from the CCDC.
;
_cell_angle_alpha 90
_cell_angle_beta 103.798(3)
_cell_angle_gamma 90
_cell_formula_units_Z 2
_cell_length_a 10.5137(3)
_cell_length_b 20.7529(6)
_cell_length_c 11.7654(3)
_cell_measurement_reflns_used 4850
_cell_measurement_temperature 173(2)
_cell_measurement_theta_max 32.3020
_cell_measurement_theta_min 3.6860
_cell_volume 2493.01(12)
_computing_cell_refinement
;
CrysAlisPro, Agilent Technologies,
Version 1.171.37.34 (release 22-05-2014 CrysAlis171 .NET)
(compiled May 22 2014,16:03:01)
;
_computing_data_collection
;
CrysAlisPro, Agilent Technologies,
Version 1.171.37.34 (release 22-05-2014 CrysAlis171 .NET)
(compiled May 22 2014,16:03:01)
;
_computing_data_reduction
;
CrysAlisPro, Agilent Technologies,
Version 1.171.37.34 (release 22-05-2014 CrysAlis171 .NET)
(compiled May 22 2014,16:03:01)
;
_computing_molecular_graphics 'Olex2 (Dolomanov et al., 2009)'
_computing_publication_material 'Olex2 (Dolomanov et al., 2009)'
_computing_structure_refinement 'ShelXL (Sheldrick, 2008)'
_computing_structure_solution
;
Superflip (Palatinus & Chapuis, 2007;Palatinus & van der Lee, 2008;
Palatinus et al., 2012)
;
_diffrn_ambient_temperature 173(2)
_diffrn_detector 'CCD plate'
_diffrn_detector_area_resol_mean 16.0416
_diffrn_detector_type Eos
_diffrn_measured_fraction_theta_full 0.998
_diffrn_measured_fraction_theta_max 0.894
_diffrn_measurement_details
;
#__ type_ start__ end____ width___ exp.time_
  1 omega  -32.00   89.00   1.0000    4.8500
omega____ theta____ kappa____ phi______ frames
    -       25.9925    0.0000   30.0000 121

#__ type_ start__ end____ width___ exp.time_
  2 omega    0.00   65.00   1.0000    4.8500
omega____ theta____ kappa____ phi______ frames
    -       25.9925  -99.0000 -150.0000 65

#__ type_ start__ end____ width___ exp.time_
  3 omega   -4.00   22.00   1.0000    4.8500
omega____ theta____ kappa____ phi______ frames
    -       25.9925  -77.0000  -60.0000 26

#__ type_ start__ end____ width___ exp.time_
  4 omega  -63.00  -37.00   1.0000    4.8500
omega____ theta____ kappa____ phi______ frames
    -      -23.6487  -57.0000 -120.0000 26

#__ type_ start__ end____ width___ exp.time_
  5 omega   64.00   94.00   1.0000    4.8500
omega____ theta____ kappa____ phi______ frames
    -       25.9925  178.0000 -150.0000 30

#__ type_ start__ end____ width___ exp.time_
  6 omega  -89.00  -62.00   1.0000    4.8500
omega____ theta____ kappa____ phi______ frames
    -      -23.6487  147.0000   19.0000 27
;
_diffrn_measurement_device 'four-circle diffractometer'
_diffrn_measurement_device_type 'Agilent, Eos, Gemini'
_diffrn_measurement_method '\w scans'
_diffrn_orient_matrix_UB_11 0.0082695000
_diffrn_orient_matrix_UB_12 -0.0338898000
_diffrn_orient_matrix_UB_13 -0.0010772000
_diffrn_orient_matrix_UB_21 0.0658124000
_diffrn_orient_matrix_UB_22 0.0033721000
_diffrn_orient_matrix_UB_23 0.0324978000
_diffrn_orient_matrix_UB_31 -0.0207930000
_diffrn_orient_matrix_UB_32 -0.0027591000
_diffrn_orient_matrix_UB_33 0.0528639000
_diffrn_radiation_monochromator graphite
_diffrn_radiation_probe x-ray
_diffrn_radiation_type MoK\a
_diffrn_radiation_wavelength 0.71073
_diffrn_reflns_av_R_equivalents 0.0407
_diffrn_reflns_av_unetI/netI 0.0587
_diffrn_reflns_Laue_measured_fraction_full 0.998
_diffrn_reflns_Laue_measured_fraction_max 0.894
_diffrn_reflns_limit_h_max 15
_diffrn_reflns_limit_h_min -16
_diffrn_reflns_limit_k_max 29
_diffrn_reflns_limit_k_min -26
_diffrn_reflns_limit_l_max 17
_diffrn_reflns_limit_l_min -13
_diffrn_reflns_number 19058
_diffrn_reflns_point_group_measured_fraction_full 0.998
_diffrn_reflns_point_group_measured_fraction_max 0.894
_diffrn_reflns_theta_full 26.000
_diffrn_reflns_theta_max 32.789
_diffrn_reflns_theta_min 3.052
_diffrn_source 'Enhance (Mo) X-ray Source'
_exptl_absorpt_coefficient_mu 2.645
_exptl_absorpt_correction_T_max 1.00000
_exptl_absorpt_correction_T_min 0.59963
_exptl_absorpt_correction_type multi-scan
_exptl_absorpt_process_details
;
CrysAlisPro, Agilent Technologies,
Version 1.171.37.34 (release 22-05-2014 CrysAlis171 .NET)
(compiled May 22 2014,16:03:01)
Empirical absorption correction using spherical harmonics,
 implemented in SCALE3 ABSPACK scaling algorithm.
;
_exptl_crystal_colour colourless
_exptl_crystal_colour_primary colourless
_exptl_crystal_density_diffrn 1.556
_exptl_crystal_description prism
_exptl_crystal_F_000 1184
_exptl_crystal_size_max 0.27
_exptl_crystal_size_mid 0.20
_exptl_crystal_size_min 0.14
_refine_diff_density_max 0.656
_refine_diff_density_min -0.620
_refine_diff_density_rms 0.101
_refine_ls_extinction_coef 0.0012(3)
_refine_ls_extinction_expression Fc^*^=kFc[1+0.001xFc^2^\l^3^/sin(2\q)]^-1/4^
_refine_ls_extinction_method SHELXL
_refine_ls_goodness_of_fit_ref 1.036
_refine_ls_hydrogen_treatment constr
_refine_ls_matrix_type full
_refine_ls_number_parameters 299
_refine_ls_number_reflns 8252
_refine_ls_number_restraints 0
_refine_ls_restrained_S_all 1.036
_refine_ls_R_factor_all 0.0664
_refine_ls_R_factor_gt 0.0416
_refine_ls_shift/su_max 0.001
_refine_ls_shift/su_mean 0.000
_refine_ls_structure_factor_coef Fsqd
_refine_ls_weighting_details 'w=1/[\s^2^(Fo^2^)+(0.0399P)^2^+0.4269P] where P=(Fo^2^+2Fc^2^)/3'
_refine_ls_weighting_scheme calc
_refine_ls_wR_factor_gt 0.0859
_refine_ls_wR_factor_ref 0.0979
_reflns_Friedel_coverage 0.000
_reflns_number_gt 6208
_reflns_number_total 8252
_reflns_threshold_expression 'I > 2\s(I)'
_cod_data_source_file c8nj00206a2.cif
_cod_data_source_block tsl-431
_cod_depositor_comments 'Adding full bibliography for 7057409--7057420.cif.'
_cod_original_cell_volume 2493.00(12)
_cod_database_code 7057411
_shelxl_version_number 2014/6
_chemical_oxdiff_formula 'C54 H58 N4 S2 P2 Br2 Cu2'
_chemical_oxdiff_usercomment 'Lobana's TSL-431'
_shelx_space_group_comment
;
The symmetry employed for this shelxl refinement is uniquely defined
by the following loop, which should always be used as a source of
symmetry information in preference to the above space-group names.
They are only intended as comments.
;
_reflns_odcompleteness_completeness 99.78
_reflns_odcompleteness_iscentric 1
_reflns_odcompleteness_theta 30.44
_olex2_refinement_description
;
1. Fixed Uiso
 At 1.2 times of:
  All C(H) groups, All C(H,H) groups, All N(H) groups
2.a Secondary CH2 refined with riding coordinates:
 C2(H2A,H2B), C3(H3A,H3B)
2.b Aromatic/amide H refined with riding coordinates:
 N1(H1), C5(H5), C6(H6), C7(H7), C8(H8), C9(H9), C11(H11), C12(H12), C13(H13),
 C14(H14), C15(H15), C17(H17), C18(H18), C19(H19), C20(H20), C21(H21), C23(H23),
  C24(H24), C25(H25), C26(H26), C27(H27)
;

loop_
_space_group_symop_operation_xyz
'x, y, z'
'-x, y+1/2, -z+1/2'
'-x, -y, -z'
'x, -y-1/2, z-1/2'

loop_
_atom_site_label
_atom_site_type_symbol
_atom_site_fract_x
_atom_site_fract_y
_atom_site_fract_z
_atom_site_U_iso_or_equiv
_atom_site_adp_type
_atom_site_occupancy
_atom_site_site_symmetry_order
_atom_site_calc_flag
_atom_site_refinement_flags_posn
Br1 Br -0.06629(2) 0.53864(2) 0.62858(2) 0.02428(7) Uani 1 1 d .
Cu1 Cu 0.02605(3) 0.43421(2) 0.56896(2) 0.02093(8) Uani 1 1 d .
S1 S -0.14850(6) 0.36342(3) 0.55135(5) 0.02268(12) Uani 1 1 d .
P1 P 0.20901(5) 0.40872(3) 0.70269(5) 0.01814(12) Uani 1 1 d .
N1 N -0.0649(2) 0.31426(11) 0.37247(16) 0.0275(4) Uani 1 1 d .
H1 H -0.0114 0.3469 0.3728 0.033 Uiso 1 1 calc R
N2 N -0.2051(2) 0.25127(10) 0.42816(18) 0.0267(4) Uani 1 1 d .
C1 C -0.1405(2) 0.30812(11) 0.44792(18) 0.0202(4) Uani 1 1 d .
C2 C -0.0802(3) 0.26132(15) 0.2895(2) 0.0404(7) Uani 1 1 d .
H2A H 0.0058 0.2437 0.2844 0.049 Uiso 1 1 calc R
H2B H -0.1294 0.2750 0.2106 0.049 Uiso 1 1 calc R
C3 C -0.1570(3) 0.21280(14) 0.3421(2) 0.0365(6) Uani 1 1 d .
H3A H -0.2306 0.1947 0.2818 0.044 Uiso 1 1 calc R
H3B H -0.1002 0.1771 0.3804 0.044 Uiso 1 1 calc R
C4 C -0.2851(2) 0.22292(12) 0.4969(2) 0.0279(5) Uani 1 1 d .
C5 C -0.2758(3) 0.15811(15) 0.5206(3) 0.0525(9) Uani 1 1 d .
H5 H -0.2189 0.1321 0.4882 0.063 Uiso 1 1 calc R
C6 C -0.3485(4) 0.13024(17) 0.5913(4) 0.0675(12) Uani 1 1 d .
H6 H -0.3384 0.0857 0.6099 0.081 Uiso 1 1 calc R
C7 C -0.4348(3) 0.16635(16) 0.6346(3) 0.0496(8) Uani 1 1 d .
H7 H -0.4842 0.1472 0.6836 0.060 Uiso 1 1 calc R
C8 C -0.4495(3) 0.23044(15) 0.6066(3) 0.0395(7) Uani 1 1 d .
H8 H -0.5109 0.2555 0.6352 0.047 Uiso 1 1 calc R
C9 C -0.3759(2) 0.25933(13) 0.5370(2) 0.0294(5) Uani 1 1 d .
H9 H -0.3877 0.3037 0.5171 0.035 Uiso 1 1 calc R
C10 C 0.2398(2) 0.32207(11) 0.71783(18) 0.0207(4) Uani 1 1 d .
C11 C 0.2968(3) 0.29203(13) 0.8235(2) 0.0311(6) Uani 1 1 d .
H11 H 0.3304 0.3174 0.8912 0.037 Uiso 1 1 calc R
C12 C 0.3049(3) 0.22551(13) 0.8309(2) 0.0353(6) Uani 1 1 d .
H12 H 0.3423 0.2055 0.9038 0.042 Uiso 1 1 calc R
C13 C 0.2590(3) 0.18824(13) 0.7329(2) 0.0343(6) Uani 1 1 d .
H13 H 0.2644 0.1426 0.7384 0.041 Uiso 1 1 calc R
C14 C 0.2053(3) 0.21712(14) 0.6271(2) 0.0338(6) Uani 1 1 d .
H14 H 0.1749 0.1914 0.5592 0.041 Uiso 1 1 calc R
C15 C 0.1954(2) 0.28377(13) 0.6194(2) 0.0264(5) Uani 1 1 d .
H15 H 0.1578 0.3034 0.5461 0.032 Uiso 1 1 calc R
C16 C 0.3596(2) 0.44501(12) 0.68173(18) 0.0205(4) Uani 1 1 d .
C17 C 0.3525(2) 0.50945(13) 0.64861(19) 0.0269(5) Uani 1 1 d .
H17 H 0.2718 0.5320 0.6379 0.032 Uiso 1 1 calc R
C18 C 0.4619(3) 0.54084(14) 0.6312(2) 0.0327(6) Uani 1 1 d .
H18 H 0.4565 0.5851 0.6097 0.039 Uiso 1 1 calc R
C19 C 0.5791(3) 0.50838(16) 0.6447(2) 0.0354(7) Uani 1 1 d .
H19 H 0.6539 0.5300 0.6316 0.043 Uiso 1 1 calc R
C20 C 0.5872(3) 0.44499(16) 0.6770(2) 0.0382(7) Uani 1 1 d .
H20 H 0.6681 0.4228 0.6860 0.046 Uiso 1 1 calc R
C21 C 0.4789(2) 0.41244(14) 0.6969(2) 0.0285(5) Uani 1 1 d .
H21 H 0.4859 0.3685 0.7205 0.034 Uiso 1 1 calc R
C22 C 0.2089(2) 0.43112(11) 0.85275(17) 0.0186(4) Uani 1 1 d .
C23 C 0.0914(2) 0.42483(12) 0.8869(2) 0.0246(5) Uani 1 1 d .
H23 H 0.0146 0.4113 0.8316 0.030 Uiso 1 1 calc R
C24 C 0.0859(3) 0.43815(13) 1.0010(2) 0.0280(5) Uani 1 1 d .
H24 H 0.0061 0.4325 1.0242 0.034 Uiso 1 1 calc R
C25 C 0.1961(3) 0.45965(12) 1.0812(2) 0.0287(5) Uani 1 1 d .
H25 H 0.1914 0.4698 1.1588 0.034 Uiso 1 1 calc R
C26 C 0.3129(3) 0.46642(13) 1.0485(2) 0.0309(6) Uani 1 1 d .
H26 H 0.3887 0.4812 1.1036 0.037 Uiso 1 1 calc R
C27 C 0.3196(2) 0.45161(12) 0.93458(19) 0.0258(5) Uani 1 1 d .
H27 H 0.4006 0.4556 0.9127 0.031 Uiso 1 1 calc R

loop_
_atom_site_aniso_label
_atom_site_aniso_U_11
_atom_site_aniso_U_22
_atom_site_aniso_U_33
_atom_site_aniso_U_23
_atom_site_aniso_U_13
_atom_site_aniso_U_12
Br1 0.02975(12) 0.02307(13) 0.02366(12) 0.00060(9) 0.01359(10) 0.00085(10)
Cu1 0.01977(13) 0.02294(16) 0.01888(13) 0.00024(11) 0.00222(10) -0.00095(11)
S1 0.0240(3) 0.0216(3) 0.0248(3) -0.0060(2) 0.0106(2) -0.0049(2)
P1 0.0187(2) 0.0188(3) 0.0159(2) -0.0008(2) 0.0021(2) -0.0001(2)
N1 0.0308(10) 0.0304(12) 0.0236(9) -0.0069(8) 0.0109(9) -0.0071(9)
N2 0.0293(10) 0.0222(11) 0.0305(10) -0.0088(8) 0.0111(9) -0.0061(9)
C1 0.0170(9) 0.0234(12) 0.0190(9) -0.0014(9) 0.0022(8) 0.0000(9)
C2 0.0465(16) 0.0447(18) 0.0346(14) -0.0179(13) 0.0186(13) -0.0129(14)
C3 0.0460(15) 0.0306(15) 0.0361(13) -0.0148(12) 0.0160(13) -0.0045(13)
C4 0.0291(12) 0.0207(12) 0.0340(12) -0.0040(10) 0.0076(10) -0.0072(10)
C5 0.062(2) 0.0224(15) 0.086(2) -0.0032(16) 0.042(2) 0.0000(15)
C6 0.084(3) 0.0240(17) 0.111(3) 0.0096(19) 0.055(3) -0.0062(18)
C7 0.058(2) 0.0345(17) 0.066(2) 0.0026(16) 0.0318(18) -0.0134(16)
C8 0.0343(14) 0.0348(16) 0.0544(17) -0.0038(14) 0.0204(13) -0.0067(12)
C9 0.0220(11) 0.0239(13) 0.0425(14) 0.0018(11) 0.0077(11) -0.0026(10)
C10 0.0210(10) 0.0195(11) 0.0207(10) -0.0028(8) 0.0033(8) -0.0011(9)
C11 0.0449(15) 0.0231(13) 0.0207(10) -0.0018(9) -0.0010(10) 0.0035(12)
C12 0.0493(16) 0.0240(14) 0.0299(12) 0.0046(10) 0.0041(12) 0.0069(13)
C13 0.0411(15) 0.0196(13) 0.0429(14) -0.0037(11) 0.0115(13) 0.0011(11)
C14 0.0384(14) 0.0281(14) 0.0331(13) -0.0105(11) 0.0048(11) 0.0003(12)
C15 0.0288(12) 0.0271(13) 0.0218(10) -0.0042(9) 0.0032(9) 0.0010(10)
C16 0.0203(10) 0.0267(12) 0.0145(9) -0.0036(8) 0.0041(8) -0.0021(9)
C17 0.0256(11) 0.0318(14) 0.0221(10) 0.0015(10) 0.0032(9) -0.0030(11)
C18 0.0361(14) 0.0366(16) 0.0231(11) 0.0034(11) 0.0025(11) -0.0117(12)
C19 0.0286(12) 0.061(2) 0.0183(10) -0.0095(12) 0.0079(10) -0.0170(13)
C20 0.0217(11) 0.059(2) 0.0347(13) -0.0160(14) 0.0086(11) 0.0001(13)
C21 0.0246(11) 0.0309(14) 0.0303(12) -0.0073(11) 0.0073(10) 0.0023(10)
C22 0.0224(10) 0.0164(11) 0.0160(9) 0.0013(8) 0.0026(8) 0.0024(8)
C23 0.0251(11) 0.0234(12) 0.0257(11) 0.0020(9) 0.0068(9) -0.0003(9)
C24 0.0318(12) 0.0275(13) 0.0288(11) 0.0052(10) 0.0151(11) 0.0055(11)
C25 0.0457(15) 0.0222(13) 0.0212(10) 0.0007(9) 0.0141(11) 0.0048(11)
C26 0.0380(14) 0.0340(15) 0.0192(10) -0.0045(10) 0.0040(10) -0.0035(12)
C27 0.0275(11) 0.0316(14) 0.0181(10) -0.0053(9) 0.0050(9) -0.0041(10)

loop_
_atom_type_symbol
_atom_type_description
_atom_type_scat_dispersion_real
_atom_type_scat_dispersion_imag
_atom_type_scat_source
C C 0.0033 0.0016 'International Tables Vol C Tables 4.2.6.8 and 6.1.1.4'
H H 0.0000 0.0000 'International Tables Vol C Tables 4.2.6.8 and 6.1.1.4'
Br Br -0.2901 2.4595 'International Tables Vol C Tables 4.2.6.8 and 6.1.1.4'
Cu Cu 0.3201 1.2651 'International Tables Vol C Tables 4.2.6.8 and 6.1.1.4'
N N 0.0061 0.0033 'International Tables Vol C Tables 4.2.6.8 and 6.1.1.4'
P P 0.1023 0.0942 'International Tables Vol C Tables 4.2.6.8 and 6.1.1.4'
S S 0.1246 0.1234 'International Tables Vol C Tables 4.2.6.8 and 6.1.1.4'

loop_
_geom_angle_atom_site_label_1
_geom_angle_atom_site_label_2
_geom_angle_atom_site_label_3
_geom_angle
_geom_angle_site_symmetry_1
_geom_angle_site_symmetry_3
Cu1 Br1 Cu1 77.125(12) 3_566 .
Br1 Cu1 Br1 102.874(12) 3_566 .
S1 Cu1 Br1 102.617(18) . .
S1 Cu1 Br1 111.215(18) . 3_566
P1 Cu1 Br1 109.164(19) . .
P1 Cu1 Br1 113.290(18) . 3_566
P1 Cu1 S1 116.21(3) . .
C1 S1 Cu1 108.69(8) . .
C10 P1 Cu1 113.79(7) . .
C16 P1 Cu1 115.83(8) . .
C16 P1 C10 106.27(11) . .
C16 P1 C22 103.09(10) . .
C22 P1 Cu1 114.89(7) . .
C22 P1 C10 101.37(10) . .
C1 N1 H1 123.6 . .
C1 N1 C2 112.8(2) . .
C2 N1 H1 123.6 . .
C1 N2 C3 110.52(19) . .
C1 N2 C4 127.02(19) . .
C4 N2 C3 120.9(2) . .
N1 C1 S1 123.72(18) . .
N1 C1 N2 108.90(19) . .
N2 C1 S1 127.37(16) . .
N1 C2 H2A 111.3 . .
N1 C2 H2B 111.3 . .
N1 C2 C3 102.31(19) . .
H2A C2 H2B 109.2 . .
C3 C2 H2A 111.3 . .
C3 C2 H2B 111.3 . .
N2 C3 C2 103.0(2) . .
N2 C3 H3A 111.2 . .
N2 C3 H3B 111.2 . .
C2 C3 H3A 111.2 . .
C2 C3 H3B 111.2 . .
H3A C3 H3B 109.1 . .
C5 C4 N2 119.8(2) . .
C5 C4 C9 119.1(2) . .
C9 C4 N2 121.1(2) . .
C4 C5 H5 119.7 . .
C4 C5 C6 120.6(3) . .
C6 C5 H5 119.7 . .
C5 C6 H6 119.8 . .
C7 C6 C5 120.4(3) . .
C7 C6 H6 119.8 . .
C6 C7 H7 120.3 . .
C6 C7 C8 119.4(3) . .
C8 C7 H7 120.3 . .
C7 C8 H8 119.6 . .
C7 C8 C9 120.9(3) . .
C9 C8 H8 119.6 . .
C4 C9 C8 119.4(3) . .
C4 C9 H9 120.3 . .
C8 C9 H9 120.3 . .
C11 C10 P1 123.79(18) . .
C15 C10 P1 117.67(17) . .
C15 C10 C11 118.4(2) . .
C10 C11 H11 119.7 . .
C12 C11 C10 120.6(2) . .
C12 C11 H11 119.7 . .
C11 C12 H12 119.9 . .
C13 C12 C11 120.2(2) . .
C13 C12 H12 119.9 . .
C12 C13 H13 120.0 . .
C14 C13 C12 119.9(3) . .
C14 C13 H13 120.0 . .
C13 C14 H14 119.9 . .
C13 C14 C15 120.1(2) . .
C15 C14 H14 119.9 . .
C10 C15 H15 119.7 . .
C14 C15 C10 120.6(2) . .
C14 C15 H15 119.7 . .
C17 C16 P1 116.45(18) . .
C17 C16 C21 119.2(2) . .
C21 C16 P1 124.4(2) . .
C16 C17 H17 119.8 . .
C18 C17 C16 120.3(2) . .
C18 C17 H17 119.8 . .
C17 C18 H18 119.8 . .
C17 C18 C19 120.4(3) . .
C19 C18 H18 119.8 . .
C18 C19 H19 120.1 . .
C20 C19 C18 119.8(2) . .
C20 C19 H19 120.1 . .
C19 C20 H20 119.5 . .
C19 C20 C21 121.0(3) . .
C21 C20 H20 119.5 . .
C16 C21 H21 120.3 . .
C20 C21 C16 119.3(3) . .
C20 C21 H21 120.3 . .
C23 C22 P1 117.37(17) . .
C27 C22 P1 123.69(17) . .
C27 C22 C23 118.90(19) . .
C22 C23 H23 119.8 . .
C24 C23 C22 120.4(2) . .
C24 C23 H23 119.8 . .
C23 C24 H24 119.9 . .
C25 C24 C23 120.3(2) . .
C25 C24 H24 119.9 . .
C24 C25 H25 120.0 . .
C26 C25 C24 120.0(2) . .
C26 C25 H25 120.0 . .
C25 C26 H26 120.0 . .
C25 C26 C27 119.9(2) . .
C27 C26 H26 120.0 . .
C22 C27 C26 120.5(2) . .
C22 C27 H27 119.7 . .
C26 C27 H27 119.7 . .

loop_
_geom_bond_atom_site_label_1
_geom_bond_atom_site_label_2
_geom_bond_distance
_geom_bond_site_symmetry_2
Br1 Cu1 2.5233(3) 3_566
Br1 Cu1 2.5409(4) .
Cu1 Br1 2.5233(3) 3_566
Cu1 S1 2.3210(6) .
Cu1 P1 2.2387(6) .
S1 C1 1.689(2) .
P1 C10 1.828(2) .
P1 C16 1.822(2) .
P1 C22 1.826(2) .
N1 H1 0.8800 .
N1 C1 1.332(3) .
N1 C2 1.453(3) .
N2 C1 1.353(3) .
N2 C3 1.471(3) .
N2 C4 1.426(3) .
C2 H2A 0.9900 .
C2 H2B 0.9900 .
C2 C3 1.512(4) .
C3 H3A 0.9900 .
C3 H3B 0.9900 .
C4 C5 1.372(4) .
C4 C9 1.385(3) .
C5 H5 0.9500 .
C5 C6 1.384(4) .
C6 H6 0.9500 .
C6 C7 1.365(5) .
C7 H7 0.9500 .
C7 C8 1.370(4) .
C8 H8 0.9500 .
C8 C9 1.390(3) .
C9 H9 0.9500 .
C10 C11 1.392(3) .
C10 C15 1.391(3) .
C11 H11 0.9500 .
C11 C12 1.384(4) .
C12 H12 0.9500 .
C12 C13 1.376(4) .
C13 H13 0.9500 .
C13 C14 1.376(4) .
C14 H14 0.9500 .
C14 C15 1.388(4) .
C15 H15 0.9500 .
C16 C17 1.390(3) .
C16 C21 1.399(3) .
C17 H17 0.9500 .
C17 C18 1.379(3) .
C18 H18 0.9500 .
C18 C19 1.380(4) .
C19 H19 0.9500 .
C19 C20 1.366(4) .
C20 H20 0.9500 .
C20 C21 1.391(4) .
C21 H21 0.9500 .
C22 C23 1.393(3) .
C22 C27 1.388(3) .
C23 H23 0.9500 .
C23 C24 1.386(3) .
C24 H24 0.9500 .
C24 C25 1.382(4) .
C25 H25 0.9500 .
C25 C26 1.378(4) .
C26 H26 0.9500 .
C26 C27 1.394(3) .
C27 H27 0.9500 .

loop_
_geom_hbond_atom_site_label_D
_geom_hbond_atom_site_label_H
_geom_hbond_atom_site_label_A
_geom_hbond_distance_DH
_geom_hbond_distance_HA
_geom_hbond_distance_DA
_geom_hbond_angle_DHA
_geom_hbond_site_symmetry_A
N1 H1 Br1 0.88 2.51 3.351(2) 159.4 3_566

loop_
_geom_torsion_atom_site_label_1
_geom_torsion_atom_site_label_2
_geom_torsion_atom_site_label_3
_geom_torsion_atom_site_label_4
_geom_torsion
Cu1 S1 C1 N1 -14.1(2)
Cu1 S1 C1 N2 164.72(19)
Cu1 P1 C10 C11 -145.11(19)
Cu1 P1 C10 C15 30.3(2)
Cu1 P1 C16 C17 42.08(19)
Cu1 P1 C16 C21 -137.98(17)
Cu1 P1 C22 C23 37.3(2)
Cu1 P1 C22 C27 -145.12(19)
P1 C10 C11 C12 173.3(2)
P1 C10 C15 C14 -174.4(2)
P1 C16 C17 C18 179.80(18)
P1 C16 C21 C20 179.25(18)
P1 C22 C23 C24 177.02(19)
P1 C22 C27 C26 -178.41(19)
N1 C2 C3 N2 14.9(3)
N2 C4 C5 C6 177.2(3)
N2 C4 C9 C8 -178.2(2)
C1 N1 C2 C3 -12.0(3)
C1 N2 C3 C2 -14.3(3)
C1 N2 C4 C5 -137.6(3)
C1 N2 C4 C9 44.7(4)
C2 N1 C1 S1 -177.6(2)
C2 N1 C1 N2 3.4(3)
C3 N2 C1 S1 -171.6(2)
C3 N2 C1 N1 7.4(3)
C3 N2 C4 C5 26.6(4)
C3 N2 C4 C9 -151.1(3)
C4 N2 C1 S1 -6.1(4)
C4 N2 C1 N1 172.9(2)
C4 N2 C3 C2 179.1(2)
C4 C5 C6 C7 2.8(7)
C5 C4 C9 C8 4.1(4)
C5 C6 C7 C8 0.5(6)
C6 C7 C8 C9 -1.4(6)
C7 C8 C9 C4 -0.9(5)
C9 C4 C5 C6 -5.1(5)
C10 P1 C16 C17 169.54(17)
C10 P1 C16 C21 -10.5(2)
C10 P1 C22 C23 -85.90(19)
C10 P1 C22 C27 91.7(2)
C10 C11 C12 C13 1.3(4)
C11 C10 C15 C14 1.3(4)
C11 C12 C13 C14 0.3(4)
C12 C13 C14 C15 -1.1(4)
C13 C14 C15 C10 0.3(4)
C15 C10 C11 C12 -2.1(4)
C16 P1 C10 C11 86.2(2)
C16 P1 C10 C15 -98.36(19)
C16 P1 C22 C23 164.21(18)
C16 P1 C22 C27 -18.2(2)
C16 C17 C18 C19 1.0(4)
C17 C16 C21 C20 -0.8(3)
C17 C18 C19 C20 -0.8(4)
C18 C19 C20 C21 -0.2(4)
C19 C20 C21 C16 1.0(4)
C21 C16 C17 C18 -0.1(3)
C22 P1 C10 C11 -21.2(2)
C22 P1 C10 C15 154.22(18)
C22 P1 C16 C17 -84.27(18)
C22 P1 C16 C21 95.7(2)
C22 C23 C24 C25 1.9(4)
C23 C22 C27 C26 -0.8(4)
C23 C24 C25 C26 -1.6(4)
C24 C25 C26 C27 0.0(4)
C25 C26 C27 C22 1.2(4)
C27 C22 C23 C24 -0.7(4)
